data_7120265
loop_
_publ_author_name
'Zhao, Jiang'
'Liu, Boao'
'Feng, Zhao'
'Dang, Feifan'
'Yang, Xiaolong'
'Zhou, Guijiang'
'Yong, Wu'
'Wu, Zhaoxin'
'Wong, Wai-Yeung (Raymond)'

_publ_section_title
;
 Highly efficient electroluminescent Pt(II) ppy-type complexes with
 monodentate ligands
;
_journal_name_full 'Chem. Commun.'
_journal_paper_doi 10.1039/C7CC03251J
_journal_year 2017
_chemical_formula_sum 'C28 H22 Cl N3 Pt'
_chemical_formula_weight 631.03
_chemical_name_systematic BS-Pt
_space_group_IT_number 14
_symmetry_cell_setting monoclinic
_symmetry_space_group_name_Hall '-P 2ybc'
_symmetry_space_group_name_H-M 'P 1 21/c 1'
_atom_sites_solution_hydrogens geom
_atom_sites_solution_primary direct
_atom_sites_solution_secondary difmap
_audit_block_doi 10.5517/ccdc.csd.cc1mgxff
_audit_creation_method SHELXL-97
_audit_update_record
;
2016-09-12 deposited with the CCDC.
2017-06-12 downloaded from the CCDC.
;
_cell_angle_alpha 90.00
_cell_angle_beta 94.450(3)
_cell_angle_gamma 90.00
_cell_formula_units_Z 4
_cell_length_a 10.2191(3)
_cell_length_b 8.2286(3)
_cell_length_c 28.0195(10)
_cell_measurement_reflns_used 3761
_cell_measurement_temperature 223(2)
_cell_measurement_theta_max 73.2220
_cell_measurement_theta_min 4.3400
_cell_volume 2349.03(14)
_computing_structure_refinement 'SHELXL-97 (Sheldrick, 1997)'
_computing_structure_solution 'SHELXS-97 (Sheldrick, 1990)'
_diffrn_ambient_temperature 223(2)
_diffrn_measured_fraction_theta_full 0.971
_diffrn_measured_fraction_theta_max 0.971
_diffrn_measurement_device_type 'Xcalibur, Atlas, Gemini'
_diffrn_radiation_monochromator graphite
_diffrn_radiation_source 'fine-focus sealed tube'
_diffrn_radiation_type CuK\a
_diffrn_radiation_wavelength 1.54184
_diffrn_reflns_av_R_equivalents 0.0452
_diffrn_reflns_av_sigmaI/netI 0.0593
_diffrn_reflns_limit_h_max 8
_diffrn_reflns_limit_h_min -12
_diffrn_reflns_limit_k_max 6
_diffrn_reflns_limit_k_min -10
_diffrn_reflns_limit_l_max 31
_diffrn_reflns_limit_l_min -34
_diffrn_reflns_number 10001
_diffrn_reflns_theta_full 73.50
_diffrn_reflns_theta_max 73.50
_diffrn_reflns_theta_min 3.16
_exptl_absorpt_coefficient_mu 12.378
_exptl_absorpt_correction_T_max 0.7077
_exptl_absorpt_correction_T_min 0.2274
_exptl_absorpt_correction_type multi-scan
_exptl_crystal_colour yellow
_exptl_crystal_density_diffrn 1.784
_exptl_crystal_density_method 'not measured'
_exptl_crystal_description block
_exptl_crystal_F_000 1224
_exptl_crystal_size_max 0.17
_exptl_crystal_size_mid 0.14
_exptl_crystal_size_min 0.03
_refine_diff_density_max 1.195
_refine_diff_density_min -0.651
_refine_diff_density_rms 0.120
_refine_ls_extinction_method none
_refine_ls_goodness_of_fit_ref 0.987
_refine_ls_hydrogen_treatment mixed
_refine_ls_matrix_type full
_refine_ls_number_parameters 298
_refine_ls_number_reflns 4607
_refine_ls_number_restraints 0
_refine_ls_restrained_S_all 0.987
_refine_ls_R_factor_all 0.0507
_refine_ls_R_factor_gt 0.0326
_refine_ls_shift/su_max 0.001
_refine_ls_shift/su_mean 0.000
_refine_ls_structure_factor_coef Fsqd
_refine_ls_weighting_details 'calc w=1/[\s^2^(Fo^2^)+(0.0257P)^2^+0.0000P] where P=(Fo^2^+2Fc^2^)/3'
_refine_ls_weighting_scheme calc
_refine_ls_wR_factor_gt 0.0690
_refine_ls_wR_factor_ref 0.0773
_reflns_number_gt 3585
_reflns_number_total 4607
_reflns_threshold_expression >2sigma(I)
_cod_data_source_file c7cc03251j2.cif
_cod_data_source_block g141215a
_cod_original_cell_volume 2349.04(15)
_cod_original_sg_symbol_H-M P21/c
_cod_database_code 7120265

loop_
_symmetry_equiv_pos_as_xyz
'x, y, z'
'-x, y+1/2, -z+1/2'
'-x, -y, -z'
'x, -y-1/2, z-1/2'

loop_
_atom_site_label
_atom_site_type_symbol
_atom_site_fract_x
_atom_site_fract_y
_atom_site_fract_z
_atom_site_U_iso_or_equiv
_atom_site_adp_type
_atom_site_occupancy
_atom_site_symmetry_multiplicity
_atom_site_calc_flag
_atom_site_refinement_flags
Pt1 Pt 0.31732(2) 0.33111(3) 0.319448(8) 0.03053(7) Uani 1 1 d .
Cl1 Cl 0.33631(16) 0.44543(19) 0.24147(5) 0.0427(3) Uani 1 1 d .
N1 N 0.3898(5) 0.5257(6) 0.35703(16) 0.0335(11) Uani 1 1 d .
N2 N 0.1569(5) -0.0808(7) 0.45554(17) 0.0400(12) Uani 1 1 d .
N3 N 0.2493(5) 0.1262(6) 0.28550(16) 0.0348(11) Uani 1 1 d .
C1 C 0.4415(6) 0.6574(8) 0.3379(2) 0.0411(14) Uani 1 1 d .
H1 H 0.4426 0.6636 0.3044 0.049 Uiso 1 1 calc R
C2 C 0.4933(7) 0.7844(9) 0.3653(2) 0.0498(17) Uani 1 1 d .
H2 H 0.5292 0.8755 0.3508 0.060 Uiso 1 1 calc R
C3 C 0.4912(7) 0.7747(8) 0.4144(3) 0.0483(16) Uani 1 1 d .
H3 H 0.5253 0.8598 0.4340 0.058 Uiso 1 1 calc R
C4 C 0.4387(6) 0.6392(8) 0.4342(2) 0.0428(15) Uani 1 1 d .
H4 H 0.4372 0.6318 0.4677 0.051 Uiso 1 1 calc R
C5 C 0.3881(5) 0.5139(8) 0.4058(2) 0.0337(12) Uani 1 1 d .
C6 C 0.3275(6) 0.3651(7) 0.4217(2) 0.0351(13) Uani 1 1 d .
C7 C 0.3027(6) 0.3332(8) 0.4690(2) 0.0386(13) Uani 1 1 d .
H7 H 0.3238 0.4110 0.4930 0.046 Uiso 1 1 calc R
C8 C 0.2466(6) 0.1859(8) 0.4806(2) 0.0384(14) Uani 1 1 d .
H8 H 0.2289 0.1652 0.5125 0.046 Uiso 1 1 calc R
C9 C 0.2162(6) 0.0680(7) 0.4455(2) 0.0340(13) Uani 1 1 d .
C10 C 0.2417(6) 0.1044(8) 0.3982(2) 0.0369(13) Uani 1 1 d .
H10 H 0.2236 0.0252 0.3744 0.044 Uiso 1 1 calc R
C11 C 0.2925(6) 0.2526(7) 0.38515(18) 0.0316(12) Uani 1 1 d .
C12 C 0.1897(6) -0.1716(8) 0.4978(2) 0.0348(12) Uani 1 1 d .
C13 C 0.3093(6) -0.1504(9) 0.5251(2) 0.0450(15) Uani 1 1 d .
H13 H 0.3713 -0.0761 0.5149 0.054 Uiso 1 1 calc R
C14 C 0.3369(8) -0.2373(10) 0.5665(2) 0.057(2) Uani 1 1 d .
H14 H 0.4160 -0.2186 0.5851 0.068 Uiso 1 1 calc R
C15 C 0.2501(10) -0.3514(9) 0.5812(3) 0.064(2) Uani 1 1 d .
H15 H 0.2703 -0.4124 0.6092 0.077 Uiso 1 1 calc R
C16 C 0.1330(9) -0.3748(9) 0.5542(3) 0.063(2) Uani 1 1 d .
H16 H 0.0729 -0.4519 0.5641 0.076 Uiso 1 1 calc R
C17 C 0.1027(7) -0.2877(8) 0.5131(2) 0.0446(16) Uani 1 1 d .
H17 H 0.0226 -0.3063 0.4951 0.054 Uiso 1 1 calc R
C18 C 0.0639(6) -0.1464(8) 0.4194(2) 0.0355(13) Uani 1 1 d .
C19 C 0.0841(7) -0.2936(8) 0.3976(2) 0.0465(16) Uani 1 1 d .
H19 H 0.1584 -0.3566 0.4071 0.056 Uiso 1 1 calc R
C20 C -0.0069(8) -0.3482(9) 0.3615(2) 0.0559(19) Uani 1 1 d .
H20 H 0.0077 -0.4479 0.3465 0.067 Uiso 1 1 calc R
C21 C -0.1158(7) -0.2614(9) 0.3476(2) 0.0492(17) Uani 1 1 d .
H21 H -0.1768 -0.3015 0.3236 0.059 Uiso 1 1 calc R
C22 C -0.1359(6) -0.1139(9) 0.3689(2) 0.0475(16) Uani 1 1 d .
H22 H -0.2109 -0.0528 0.3590 0.057 Uiso 1 1 calc R
C23 C -0.0480(6) -0.0535(8) 0.4046(2) 0.0422(15) Uani 1 1 d .
H23 H -0.0626 0.0478 0.4187 0.051 Uiso 1 1 calc R
C24 C 0.1248(6) 0.0736(8) 0.2858(2) 0.0395(14) Uani 1 1 d .
H24 H 0.0662 0.1327 0.3034 0.047 Uiso 1 1 calc R
C25 C 0.0797(7) -0.0623(9) 0.2616(2) 0.0500(17) Uani 1 1 d .
H25 H -0.0088 -0.0937 0.2615 0.060 Uiso 1 1 calc R
C26 C 0.1679(8) -0.1524(9) 0.2373(3) 0.0560(18) Uani 1 1 d .
H26 H 0.1400 -0.2479 0.2212 0.067 Uiso 1 1 calc R
C27 C 0.2952(8) -0.1024(8) 0.2367(2) 0.0489(17) Uani 1 1 d .
H27 H 0.3558 -0.1628 0.2203 0.059 Uiso 1 1 calc R
C28 C 0.3333(6) 0.0392(7) 0.2606(2) 0.0377(13) Uani 1 1 d .
H28 H 0.4202 0.0758 0.2596 0.045 Uiso 1 1 calc R

loop_
_atom_site_aniso_label
_atom_site_aniso_U_11
_atom_site_aniso_U_22
_atom_site_aniso_U_33
_atom_site_aniso_U_23
_atom_site_aniso_U_13
_atom_site_aniso_U_12
Pt1 0.02882(11) 0.03505(13) 0.02732(11) -0.00433(11) -0.00031(8) -0.00290(11)
Cl1 0.0495(8) 0.0472(9) 0.0312(7) -0.0013(6) 0.0010(6) -0.0133(7)
N1 0.033(2) 0.040(3) 0.026(2) -0.006(2) -0.0054(19) -0.004(2)
N2 0.040(3) 0.050(3) 0.028(2) 0.005(2) -0.011(2) -0.012(2)
N3 0.034(2) 0.044(3) 0.025(2) -0.0014(19) -0.0058(19) -0.004(2)
C1 0.039(3) 0.046(4) 0.039(3) -0.001(3) 0.007(3) -0.009(3)
C2 0.051(4) 0.050(4) 0.048(4) -0.001(3) -0.002(3) -0.017(3)
C3 0.044(4) 0.044(4) 0.056(4) -0.010(3) 0.000(3) -0.011(3)
C4 0.041(3) 0.049(4) 0.037(3) -0.011(3) -0.006(3) -0.002(3)
C5 0.026(3) 0.042(3) 0.033(3) -0.004(2) -0.001(2) -0.003(3)
C6 0.030(3) 0.044(4) 0.030(3) -0.006(2) -0.002(2) 0.000(3)
C7 0.035(3) 0.042(3) 0.038(3) -0.012(3) 0.001(2) -0.006(3)
C8 0.031(3) 0.059(4) 0.025(3) 0.000(3) -0.004(2) -0.002(3)
C9 0.030(3) 0.038(3) 0.033(3) 0.001(2) -0.004(2) -0.004(2)
C10 0.032(3) 0.042(3) 0.036(3) -0.009(3) -0.002(2) -0.007(3)
C11 0.032(3) 0.045(3) 0.018(2) -0.002(2) -0.004(2) 0.001(3)
C12 0.036(3) 0.037(3) 0.031(3) -0.002(3) -0.001(2) 0.003(3)
C13 0.041(3) 0.057(4) 0.035(3) -0.010(3) -0.007(3) 0.010(3)
C14 0.060(5) 0.068(5) 0.038(4) -0.011(3) -0.022(3) 0.022(4)
C15 0.103(7) 0.043(4) 0.045(4) 0.006(3) -0.009(4) 0.007(4)
C16 0.092(6) 0.052(5) 0.044(4) 0.011(3) -0.003(4) -0.017(4)
C17 0.053(4) 0.048(4) 0.031(3) 0.000(3) -0.006(3) 0.000(3)
C18 0.033(3) 0.040(4) 0.033(3) 0.004(2) -0.001(2) -0.001(3)
C19 0.047(4) 0.050(4) 0.040(3) -0.002(3) -0.010(3) 0.005(3)
C20 0.078(5) 0.043(4) 0.046(4) -0.007(3) -0.005(4) -0.003(4)
C21 0.048(4) 0.058(4) 0.039(4) 0.003(3) -0.012(3) -0.017(3)
C22 0.034(3) 0.064(5) 0.042(4) 0.003(3) -0.009(3) 0.000(3)
C23 0.037(3) 0.048(4) 0.041(3) -0.006(3) 0.001(3) -0.003(3)
C24 0.033(3) 0.050(4) 0.034(3) -0.005(3) -0.002(3) -0.003(3)
C25 0.048(4) 0.054(4) 0.047(4) -0.004(3) -0.005(3) -0.017(3)
C26 0.065(5) 0.047(4) 0.054(4) -0.008(3) -0.008(4) -0.013(4)
C27 0.059(4) 0.040(4) 0.047(4) -0.010(3) 0.000(3) 0.006(3)
C28 0.037(3) 0.036(3) 0.039(3) 0.001(2) -0.003(3) 0.002(3)

loop_
_atom_type_symbol
_atom_type_description
_atom_type_scat_dispersion_real
_atom_type_scat_dispersion_imag
_atom_type_scat_source
C C 0.0181 0.0091 'International Tables Vol C Tables 4.2.6.8 and 6.1.1.4'
H H 0.0000 0.0000 'International Tables Vol C Tables 4.2.6.8 and 6.1.1.4'
N N 0.0311 0.0180 'International Tables Vol C Tables 4.2.6.8 and 6.1.1.4'
Pt Pt -4.5932 6.9264 'International Tables Vol C Tables 4.2.6.8 and 6.1.1.4'
Cl Cl 0.3639 0.7018 'International Tables Vol C Tables 4.2.6.8 and 6.1.1.4'

loop_
_geom_angle_atom_site_label_1
_geom_angle_atom_site_label_2
_geom_angle_atom_site_label_3
_geom_angle
C11 Pt1 N1 81.0(2)
C11 Pt1 N3 95.8(2)
N1 Pt1 N3 176.12(19)
C11 Pt1 Cl1 175.20(18)
N1 Pt1 Cl1 96.40(14)
N3 Pt1 Cl1 87.02(14)
C1 N1 C5 119.5(5)
C1 N1 Pt1 124.9(4)
C5 N1 Pt1 115.5(4)
C9 N2 C12 123.4(5)
C9 N2 C18 117.2(5)
C12 N2 C18 119.3(5)
C24 N3 C28 118.1(5)
C24 N3 Pt1 123.6(4)
C28 N3 Pt1 118.2(4)
N1 C1 C2 122.6(6)
N1 C1 H1 118.7
C2 C1 H1 118.7
C1 C2 C3 118.4(6)
C1 C2 H2 120.8
C3 C2 H2 120.8
C4 C3 C2 119.2(6)
C4 C3 H3 120.4
C2 C3 H3 120.4
C3 C4 C5 120.9(6)
C3 C4 H4 119.6
C5 C4 H4 119.6
N1 C5 C4 119.3(6)
N1 C5 C6 113.7(5)
C4 C5 C6 127.0(6)
C7 C6 C11 120.9(6)
C7 C6 C5 124.1(5)
C11 C6 C5 114.9(5)
C8 C7 C6 119.7(5)
C8 C7 H7 120.2
C6 C7 H7 120.2
C7 C8 C9 120.9(5)
C7 C8 H8 119.6
C9 C8 H8 119.6
C8 C9 N2 122.6(5)
C8 C9 C10 118.0(6)
N2 C9 C10 119.4(5)
C11 C10 C9 122.6(5)
C11 C10 H10 118.7
C9 C10 H10 118.7
C10 C11 C6 117.8(5)
C10 C11 Pt1 127.5(4)
C6 C11 Pt1 114.7(4)
C17 C12 C13 117.8(6)
C17 C12 N2 120.2(5)
C13 C12 N2 122.0(6)
C14 C13 C12 120.6(7)
C14 C13 H13 119.7
C12 C13 H13 119.7
C13 C14 C15 120.9(7)
C13 C14 H14 119.5
C15 C14 H14 119.5
C16 C15 C14 118.8(7)
C16 C15 H15 120.6
C14 C15 H15 120.6
C17 C16 C15 121.2(8)
C17 C16 H16 119.4
C15 C16 H16 119.4
C16 C17 C12 120.5(7)
C16 C17 H17 119.7
C12 C17 H17 119.7
C19 C18 C23 119.4(6)
C19 C18 N2 121.8(6)
C23 C18 N2 118.7(6)
C18 C19 C20 119.3(7)
C18 C19 H19 120.4
C20 C19 H19 120.4
C21 C20 C19 121.8(7)
C21 C20 H20 119.1
C19 C20 H20 119.1
C20 C21 C22 119.2(6)
C20 C21 H21 120.4
C22 C21 H21 120.4
C21 C22 C23 121.3(7)
C21 C22 H22 119.3
C23 C22 H22 119.3
C22 C23 C18 119.0(6)
C22 C23 H23 120.5
C18 C23 H23 120.5
N3 C24 C25 122.8(6)
N3 C24 H24 118.6
C25 C24 H24 118.6
C24 C25 C26 118.3(7)
C24 C25 H25 120.9
C26 C25 H25 120.9
C27 C26 C25 120.1(7)
C27 C26 H26 120.0
C25 C26 H26 120.0
C26 C27 C28 118.6(7)
C26 C27 H27 120.7
C28 C27 H27 120.7
N3 C28 C27 122.0(6)
N3 C28 H28 119.0
C27 C28 H28 119.0

loop_
_geom_bond_atom_site_label_1
_geom_bond_atom_site_label_2
_geom_bond_distance
Pt1 C11 1.986(5)
Pt1 N1 2.025(5)
Pt1 N3 2.032(5)
Pt1 Cl1 2.4006(15)
N1 C1 1.336(8)
N1 C5 1.372(7)
N2 C9 1.404(8)
N2 C12 1.417(7)
N2 C18 1.439(7)
N3 C24 1.344(8)
N3 C28 1.353(8)
C1 C2 1.378(9)
C1 H1 0.9400
C2 C3 1.379(10)
C2 H2 0.9400
C3 C4 1.374(9)
C3 H3 0.9400
C4 C5 1.378(8)
C4 H4 0.9400
C5 C6 1.458(9)
C6 C7 1.394(8)
C6 C11 1.406(8)
C7 C8 1.390(9)
C7 H7 0.9400
C8 C9 1.400(8)
C8 H8 0.9400
C9 C10 1.402(8)
C10 C11 1.385(9)
C10 H10 0.9400
C12 C17 1.395(9)
C12 C13 1.402(8)
C13 C14 1.374(10)
C13 H13 0.9400
C14 C15 1.376(12)
C14 H14 0.9400
C15 C16 1.379(12)
C15 H15 0.9400
C16 C17 1.372(9)
C16 H16 0.9400
C17 H17 0.9400
C18 C19 1.379(9)
C18 C23 1.411(9)
C19 C20 1.394(9)
C19 H19 0.9400
C20 C21 1.354(11)
C20 H20 0.9400
C21 C22 1.375(10)
C21 H21 0.9400
C22 C23 1.384(9)
C22 H22 0.9400
C23 H23 0.9400
C24 C25 1.369(9)
C24 H24 0.9400
C25 C26 1.386(11)
C25 H25 0.9400
C26 C27 1.366(11)
C26 H26 0.9400
C27 C28 1.385(9)
C27 H27 0.9400
C28 H28 0.9400

loop_
_geom_torsion_atom_site_label_1
_geom_torsion_atom_site_label_2
_geom_torsion_atom_site_label_3
_geom_torsion_atom_site_label_4
_geom_torsion
C11 Pt1 N1 C1 177.5(5)
N3 Pt1 N1 C1 145(3)
Cl1 Pt1 N1 C1 -6.6(5)
C11 Pt1 N1 C5 0.0(4)
N3 Pt1 N1 C5 -32(3)
Cl1 Pt1 N1 C5 175.9(4)
C11 Pt1 N3 C24 64.6(5)
N1 Pt1 N3 C24 97(3)
Cl1 Pt1 N3 C24 -111.5(5)
C11 Pt1 N3 C28 -116.4(4)
N1 Pt1 N3 C28 -84(3)
Cl1 Pt1 N3 C28 67.5(4)
C5 N1 C1 C2 -0.5(10)
Pt1 N1 C1 C2 -177.9(5)
N1 C1 C2 C3 -0.1(11)
C1 C2 C3 C4 0.4(11)
C2 C3 C4 C5 -0.2(11)
C1 N1 C5 C4 0.7(9)
Pt1 N1 C5 C4 178.4(4)
C1 N1 C5 C6 179.3(5)
Pt1 N1 C5 C6 -3.0(6)
C3 C4 C5 N1 -0.4(10)
C3 C4 C5 C6 -178.8(6)
N1 C5 C6 C7 -173.3(6)
C4 C5 C6 C7 5.2(10)
N1 C5 C6 C11 5.7(8)
C4 C5 C6 C11 -175.8(6)
C11 C6 C7 C8 2.2(9)
C5 C6 C7 C8 -178.8(6)
C6 C7 C8 C9 0.8(9)
C7 C8 C9 N2 -178.6(6)
C7 C8 C9 C10 -1.2(9)
C12 N2 C9 C8 -39.5(9)
C18 N2 C9 C8 144.2(6)
C12 N2 C9 C10 143.1(6)
C18 N2 C9 C10 -33.2(8)
C8 C9 C10 C11 -1.5(9)
N2 C9 C10 C11 176.0(6)
C9 C10 C11 C6 4.4(9)
C9 C10 C11 Pt1 -173.3(5)
C7 C6 C11 C10 -4.7(9)
C5 C6 C11 C10 176.2(5)
C7 C6 C11 Pt1 173.3(5)
C5 C6 C11 Pt1 -5.8(7)
N1 Pt1 C11 C10 -179.0(6)
N3 Pt1 C11 C10 -1.1(6)
Cl1 Pt1 C11 C10 124.0(19)
N1 Pt1 C11 C6 3.2(4)
N3 Pt1 C11 C6 -178.9(4)
Cl1 Pt1 C11 C6 -54(2)
C9 N2 C12 C17 159.8(6)
C18 N2 C12 C17 -23.9(9)
C9 N2 C12 C13 -21.1(9)
C18 N2 C12 C13 155.2(6)
C17 C12 C13 C14 -2.5(10)
N2 C12 C13 C14 178.3(6)
C12 C13 C14 C15 2.5(11)
C13 C14 C15 C16 -1.5(12)
C14 C15 C16 C17 0.5(13)
C15 C16 C17 C12 -0.6(13)
C13 C12 C17 C16 1.5(10)
N2 C12 C17 C16 -179.3(7)
C9 N2 C18 C19 118.0(7)
C12 N2 C18 C19 -58.5(8)
C9 N2 C18 C23 -59.3(8)
C12 N2 C18 C23 124.2(6)
C23 C18 C19 C20 -0.3(10)
N2 C18 C19 C20 -177.5(6)
C18 C19 C20 C21 -0.8(12)
C19 C20 C21 C22 1.3(12)
C20 C21 C22 C23 -0.7(11)
C21 C22 C23 C18 -0.4(10)
C19 C18 C23 C22 0.9(10)
N2 C18 C23 C22 178.2(6)
C28 N3 C24 C25 -0.9(9)
Pt1 N3 C24 C25 178.1(5)
N3 C24 C25 C26 2.5(11)
C24 C25 C26 C27 -1.9(11)
C25 C26 C27 C28 -0.1(11)
C24 N3 C28 C27 -1.3(9)
Pt1 N3 C28 C27 179.7(5)
C26 C27 C28 N3 1.8(10)
